data_1571062
loop_
_publ_author_name
'Li, Chuan'
'Zhang, Kai'
'Luo, Yanju'
'Yang, Yang'
'Huang, Yong'
'Jia, Mengjiao'
'He, Yuling'
'Lei, Yue'
'Tang, Jian-Xin'
'Huang, Yan'
'Lu, Zhiyun'

_publ_section_title
;
 Realizing highly efficient deep-blue organic light-emitting diodes
 towards Rec.2020 chromaticity by restricting the vibration of the
 molecular framework.
;
_journal_issue 13
_journal_name_full 'Chemical science'
_journal_page_first 4790
_journal_page_last 4796
_journal_paper_doi 10.1039/d3sc06763g
_journal_volume 15
_journal_year 2024
_chemical_formula_moiety 'C49 H38 B N O'
_chemical_formula_sum 'C49 H38 B N O'
_chemical_formula_weight 667.61
_space_group_crystal_system triclinic
_space_group_IT_number 2
_space_group_name_Hall '-P 1'
_space_group_name_H-M_alt 'P -1'
_atom_sites_solution_hydrogens geom
_atom_sites_solution_primary dual
_audit_creation_date 2023-04-07
_audit_creation_method
;
Olex2 1.3
(compiled 2020.11.12 svn.r5f609507 for OlexSys, GUI svn.r6408)
;
_audit_update_record
;
2023-11-13 deposited with the CCDC.	2024-02-21 downloaded from the CCDC.
;
_cell_angle_alpha 87.183(2)
_cell_angle_beta 85.142(3)
_cell_angle_gamma 77.257(2)
_cell_formula_units_Z 2
_cell_length_a 9.2271(6)
_cell_length_b 10.9005(5)
_cell_length_c 18.1246(12)
_cell_measurement_reflns_used 6154
_cell_measurement_temperature 150(2)
_cell_measurement_theta_max 27.478
_cell_measurement_theta_min 2.269
_cell_volume 1770.81(18)
_computing_cell_refinement 'SAINT V8.40B (?, 2016)'
_computing_data_reduction 'SAINT V8.40B (?, 2016)'
_computing_molecular_graphics 'Olex2 1.3 (Dolomanov et al., 2009)'
_computing_publication_material 'Olex2 1.3 (Dolomanov et al., 2009)'
_computing_structure_refinement 'SHELXL 2014/7 (Sheldrick, 2015)'
_computing_structure_solution 'SHELXT 2018/2 (Sheldrick, 2018)'
_diffrn_ambient_temperature 150.0
_diffrn_measured_fraction_theta_full 0.984
_diffrn_measured_fraction_theta_max 0.971
_diffrn_measurement_device_type 'Bruker APEX-II CCD'
_diffrn_measurement_method '\f and \w scans'
_diffrn_radiation_type MoK\a
_diffrn_radiation_wavelength 0.71073
_diffrn_reflns_av_R_equivalents 0.0668
_diffrn_reflns_av_unetI/netI 0.0627
_diffrn_reflns_Laue_measured_fraction_full 0.984
_diffrn_reflns_Laue_measured_fraction_max 0.971
_diffrn_reflns_limit_h_max 11
_diffrn_reflns_limit_h_min -11
_diffrn_reflns_limit_k_max 14
_diffrn_reflns_limit_k_min -12
_diffrn_reflns_limit_l_max 23
_diffrn_reflns_limit_l_min -23
_diffrn_reflns_number 23352
_diffrn_reflns_point_group_measured_fraction_full 0.984
_diffrn_reflns_point_group_measured_fraction_max 0.971
_diffrn_reflns_theta_full 25.242
_diffrn_reflns_theta_max 27.512
_diffrn_reflns_theta_min 2.193
_diffrn_source_current 1.4
_diffrn_source_power 0.07
_diffrn_source_voltage 50.0
_diffrn_standards_number 0
_exptl_absorpt_coefficient_mu 0.073
_exptl_absorpt_correction_T_max 0.7456
_exptl_absorpt_correction_T_min 0.6627
_exptl_absorpt_correction_type multi-scan
_exptl_absorpt_process_details
;
SADABS-2016/2 (Bruker,2016/2) was used for absorption correction.
wR2(int) was 0.0728 before and 0.0552 after correction.
The Ratio of minimum to maximum transmission is 0.8888.
The \l/2 correction factor is Not present.
;
_exptl_crystal_colour 'clear light colourless'
_exptl_crystal_colour_lustre clear
_exptl_crystal_colour_modifier light
_exptl_crystal_colour_primary colourless
_exptl_crystal_density_diffrn 1.252
_exptl_crystal_description block
_exptl_crystal_F_000 704
_exptl_crystal_size_max 0.42
_exptl_crystal_size_mid 0.23
_exptl_crystal_size_min 0.19
_refine_diff_density_max 0.271
_refine_diff_density_min -0.243
_refine_diff_density_rms 0.048
_refine_ls_extinction_method none
_refine_ls_goodness_of_fit_ref 1.013
_refine_ls_hydrogen_treatment constr
_refine_ls_matrix_type full
_refine_ls_number_parameters 473
_refine_ls_number_reflns 7896
_refine_ls_number_restraints 0
_refine_ls_restrained_S_all 1.013
_refine_ls_R_factor_all 0.0872
_refine_ls_R_factor_gt 0.0511
_refine_ls_shift/su_max 0.002
_refine_ls_shift/su_mean 0.000
_refine_ls_structure_factor_coef Fsqd
_refine_ls_weighting_details 'w=1/[\s^2^(Fo^2^)+(0.0480P)^2^+0.5865P] where P=(Fo^2^+2Fc^2^)/3'
_refine_ls_weighting_scheme calc
_refine_ls_wR_factor_gt 0.1125
_refine_ls_wR_factor_ref 0.1293
_reflns_Friedel_coverage 0.000
_reflns_number_gt 5389
_reflns_number_total 7896
_reflns_threshold_expression 'I > 2\s(I)'
_cod_data_source_file d3sc06763g2.cif
_cod_data_source_block mo_zy_lc_1_150k_0m_a
_cod_depositor_comments 'Adding full bibliography for 1571062--1571063.cif.'
_cod_database_code 1571062
_shelx_shelxl_version_number 2014/7
_shelx_space_group_comment
;
The symmetry employed for this shelxl refinement is uniquely defined
by the following loop, which should always be used as a source of
symmetry information in preference to the above space-group names.
They are only intended as comments.
;
_shelx_estimated_absorpt_t_max 0.986
_shelx_estimated_absorpt_t_min 0.970
_olex2_refinement_description
;
1. Fixed Uiso
 At 1.2 times of:
  All C(H) groups
 At 1.5 times of:
  All C(H,H,H) groups
2.a Aromatic/amide H refined with riding coordinates:
 C1(H1), C7(H7), C13(H13), C14(H14), C15(H15), C16(H16), C17(H17), C18(H18),
 C20(H20), C21(H21), C22(H22), C23(H23), C24(H24), C25(H25), C29(H29), C30(H30),
  C31(H31), C34(H34), C35(H35), C42(H42), C44(H44), C45(H45), C46(H46),
 C47(H47), C49(H49), C50(H50)
2.b Idealised Me refined as rotating group:
 C37(H37A,H37B,H37C), C38(H38A,H38B,H38C), C40(H40A,H40B,H40C), C41(H41A,H41B,
 H41C)
;
_olex2_submission_special_instructions 'No special instructions were received'

loop_
_space_group_symop_operation_xyz
'x, y, z'
'-x, -y, -z'

loop_
_atom_site_label
_atom_site_type_symbol
_atom_site_fract_x
_atom_site_fract_y
_atom_site_fract_z
_atom_site_U_iso_or_equiv
_atom_site_adp_type
_atom_site_occupancy
_atom_site_site_symmetry_order
_atom_site_calc_flag
_atom_site_refinement_flags_posn
_atom_site_refinement_flags_adp
_atom_site_refinement_flags_occupancy
_atom_site_disorder_assembly
_atom_site_disorder_group
O1 O 0.84381(13) 0.59207(10) 0.53178(7) 0.0261(3) Uani 1 1 d . . . . .
N1 N 0.48041(15) 0.13680(13) 0.26180(8) 0.0230(3) Uani 1 1 d . . . . .
C1 C 0.8390(2) 0.45334(18) 0.63545(10) 0.0295(4) Uani 1 1 d . . . . .
H1 H 0.8701 0.5112 0.6649 0.035 Uiso 1 1 calc R U . . .
C2 C 0.81489(19) 0.47969(15) 0.56157(9) 0.0236(4) Uani 1 1 d . . . . .
C3 C 0.76548(18) 0.39625(15) 0.51889(9) 0.0214(4) Uani 1 1 d . . . . .
B4 B 0.7414(2) 0.43159(17) 0.43940(11) 0.0208(4) Uani 1 1 d . . . . .
C5 C 0.68093(17) 0.34945(14) 0.39119(9) 0.0200(3) Uani 1 1 d . . . . .
C6 C 0.64735(17) 0.23730(14) 0.42253(9) 0.0197(3) Uani 1 1 d . . . . .
C7 C 0.58456(18) 0.16526(15) 0.37812(9) 0.0219(4) Uani 1 1 d . . . . .
H7 H 0.5635 0.0876 0.3968 0.026 Uiso 1 1 calc R U . . .
C8 C 0.55286(18) 0.20752(15) 0.30644(9) 0.0221(4) Uani 1 1 d . . . . .
C9 C 0.32859(18) 0.13694(15) 0.27879(9) 0.0208(3) Uani 1 1 d . . . . .
C10 C 0.25508(18) 0.07803(15) 0.23093(9) 0.0210(3) Uani 1 1 d . . . . .
C11 C 0.33254(18) 0.04241(15) 0.15453(9) 0.0206(3) Uani 1 1 d . . . . .
C12 C 0.31497(19) 0.16768(15) 0.10747(9) 0.0236(4) Uani 1 1 d . . . . .
C13 C 0.1767(2) 0.24997(18) 0.10589(11) 0.0365(5) Uani 1 1 d . . . . .
H13 H 0.0929 0.2288 0.1335 0.044 Uiso 1 1 calc R U . . .
C14 C 0.1586(3) 0.36214(19) 0.06492(12) 0.0453(5) Uani 1 1 d . . . . .
H14 H 0.0627 0.4164 0.0641 0.054 Uiso 1 1 calc R U . . .
C15 C 0.2798(3) 0.39551(18) 0.02516(12) 0.0455(6) Uani 1 1 d . . . . .
H15 H 0.2677 0.4724 -0.0030 0.055 Uiso 1 1 calc R U . . .
C16 C 0.1556(2) -0.24277(17) 0.05583(11) 0.0322(4) Uani 1 1 d . . . . .
H16 H 0.1175 -0.3060 0.0346 0.039 Uiso 1 1 calc R U . . .
C17 C 0.2127(2) -0.26376(17) 0.12469(11) 0.0307(4) Uani 1 1 d . . . . .
H17 H 0.2146 -0.3419 0.1507 0.037 Uiso 1 1 calc R U . . .
C18 C 0.26697(19) -0.17086(16) 0.15564(10) 0.0263(4) Uani 1 1 d . . . . .
H18 H 0.3059 -0.1862 0.2029 0.032 Uiso 1 1 calc R U . . .
C19 C 0.26553(18) -0.05524(15) 0.11875(9) 0.0210(3) Uani 1 1 d . . . . .
C20 C 0.4178(3) 0.31604(18) 0.02697(11) 0.0394(5) Uani 1 1 d . . . . .
H20 H 0.5017 0.3387 0.0004 0.047 Uiso 1 1 calc R U . . .
C21 C 0.4351(2) 0.20276(17) 0.06744(10) 0.0296(4) Uani 1 1 d . . . . .
H21 H 0.5309 0.1484 0.0677 0.035 Uiso 1 1 calc R U . . .
C22 C 0.1072(2) 0.07277(16) 0.25016(10) 0.0272(4) Uani 1 1 d . . . . .
H22 H 0.0583 0.0288 0.2196 0.033 Uiso 1 1 calc R U . . .
C23 C 0.0296(2) 0.12982(17) 0.31252(10) 0.0281(4) Uani 1 1 d . . . . .
H23 H -0.0709 0.1244 0.3250 0.034 Uiso 1 1 calc R U . . .
C24 C 0.10045(19) 0.19487(16) 0.35642(10) 0.0266(4) Uani 1 1 d . . . . .
H24 H 0.0465 0.2383 0.3978 0.032 Uiso 1 1 calc R U . . .
C25 C 0.24901(19) 0.19722(15) 0.34062(10) 0.0247(4) Uani 1 1 d . . . . .
H25 H 0.2972 0.2401 0.3721 0.030 Uiso 1 1 calc R U . . .
C26 C 0.65434(18) 0.39051(14) 0.31773(9) 0.0210(3) Uani 1 1 d . . . . .
C27 C 0.69928(19) 0.51041(15) 0.28232(10) 0.0239(4) Uani 1 1 d . . . . .
C28 C 0.75000(19) 0.59474(15) 0.33643(10) 0.0244(4) Uani 1 1 d . . . . .
C29 C 0.7774(2) 0.71205(16) 0.31418(11) 0.0307(4) Uani 1 1 d . . . . .
H29 H 0.7619 0.7429 0.2649 0.037 Uiso 1 1 calc R U . . .
C30 C 0.8275(2) 0.78446(16) 0.36350(11) 0.0321(4) Uani 1 1 d . . . . .
H30 H 0.8458 0.8640 0.3467 0.039 Uiso 1 1 calc R U . . .
C31 C 0.8514(2) 0.74506(16) 0.43594(11) 0.0278(4) Uani 1 1 d . . . . .
H31 H 0.8859 0.7955 0.4689 0.033 Uiso 1 1 calc R U . . .
C32 C 0.82290(19) 0.62878(15) 0.45853(10) 0.0238(4) Uani 1 1 d . . . . .
C33 C 0.73889(18) 0.28176(15) 0.54965(9) 0.0225(4) Uani 1 1 d . . . . .
C34 C 0.7671(2) 0.25314(17) 0.62334(10) 0.0297(4) Uani 1 1 d . . . . .
H34 H 0.7532 0.1754 0.6456 0.036 Uiso 1 1 calc R U . . .
C35 C 0.8160(2) 0.33904(19) 0.66465(10) 0.0331(4) Uani 1 1 d . . . . .
H35 H 0.8342 0.3179 0.7150 0.040 Uiso 1 1 calc R U . . .
C36 C 0.68091(18) 0.19110(14) 0.50275(9) 0.0210(3) Uani 1 1 d . . . . .
C37 C 0.5373(2) 0.16539(18) 0.54449(10) 0.0308(4) Uani 1 1 d . . . . .
H37A H 0.4949 0.1105 0.5153 0.046 Uiso 1 1 calc R U . . .
H37B H 0.4650 0.2452 0.5521 0.046 Uiso 1 1 calc R U . . .
H37C H 0.5608 0.1242 0.5926 0.046 Uiso 1 1 calc R U . . .
C38 C 0.7989(2) 0.06738(16) 0.49749(11) 0.0319(4) Uani 1 1 d . . . . .
H38A H 0.8900 0.0831 0.4705 0.048 Uiso 1 1 calc R U . . .
H38B H 0.7608 0.0061 0.4712 0.048 Uiso 1 1 calc R U . . .
H38C H 0.8212 0.0341 0.5475 0.048 Uiso 1 1 calc R U . . .
C39 C 0.77367(18) 0.55418(15) 0.41015(9) 0.0219(4) Uani 1 1 d . . . . .
C40 C 0.5677(2) 0.58977(18) 0.24265(12) 0.0379(5) Uani 1 1 d . . . . .
H40A H 0.4830 0.6170 0.2789 0.057 Uiso 1 1 calc R U . . .
H40B H 0.5390 0.5391 0.2055 0.057 Uiso 1 1 calc R U . . .
H40C H 0.5972 0.6637 0.2183 0.057 Uiso 1 1 calc R U . . .
C41 C 0.8323(2) 0.46577(19) 0.22479(11) 0.0367(5) Uani 1 1 d . . . . .
H41A H 0.8629 0.5391 0.2002 0.055 Uiso 1 1 calc R U . . .
H41B H 0.8023 0.4156 0.1878 0.055 Uiso 1 1 calc R U . . .
H41C H 0.9159 0.4144 0.2500 0.055 Uiso 1 1 calc R U . . .
C42 C 0.58793(19) 0.31728(15) 0.27576(10) 0.0232(4) Uani 1 1 d . . . . .
H42 H 0.5668 0.3426 0.2262 0.028 Uiso 1 1 calc R U . . .
C43 C 0.56754(18) 0.04838(15) 0.21354(9) 0.0212(3) Uani 1 1 d . . . . .
C44 C 0.72280(19) 0.01917(16) 0.21306(10) 0.0252(4) Uani 1 1 d . . . . .
H44 H 0.7709 0.0611 0.2451 0.030 Uiso 1 1 calc R U . . .
C45 C 0.80711(19) -0.07053(16) 0.16615(10) 0.0262(4) Uani 1 1 d . . . . .
H45 H 0.9127 -0.0888 0.1657 0.031 Uiso 1 1 calc R U . . .
C46 C 0.73853(19) -0.13373(16) 0.11989(10) 0.0254(4) Uani 1 1 d . . . . .
H46 H 0.7959 -0.1980 0.0893 0.030 Uiso 1 1 calc R U . . .
C47 C 0.58486(19) -0.10177(15) 0.11892(9) 0.0239(4) Uani 1 1 d . . . . .
H47 H 0.5377 -0.1441 0.0866 0.029 Uiso 1 1 calc R U . . .
C48 C 0.49751(18) -0.00966(15) 0.16383(9) 0.0206(3) Uani 1 1 d . . . . .
C49 C 0.20923(19) -0.03656(16) 0.04982(10) 0.0270(4) Uani 1 1 d . . . . .
H49 H 0.2079 0.0411 0.0234 0.032 Uiso 1 1 calc R U . . .
C50 C 0.1545(2) -0.12972(18) 0.01846(11) 0.0318(4) Uani 1 1 d . . . . .
H50 H 0.1162 -0.1151 -0.0290 0.038 Uiso 1 1 calc R U . . .

loop_
_atom_site_aniso_label
_atom_site_aniso_U_11
_atom_site_aniso_U_22
_atom_site_aniso_U_33
_atom_site_aniso_U_23
_atom_site_aniso_U_13
_atom_site_aniso_U_12
O1 0.0314(7) 0.0236(6) 0.0261(7) -0.0040(5) -0.0047(5) -0.0102(5)
N1 0.0208(7) 0.0252(7) 0.0247(8) -0.0076(6) -0.0017(6) -0.0071(6)
C1 0.0310(10) 0.0369(10) 0.0238(10) -0.0082(8) -0.0030(8) -0.0121(8)
C2 0.0231(9) 0.0246(8) 0.0237(9) -0.0047(7) -0.0006(7) -0.0059(7)
C3 0.0193(8) 0.0225(8) 0.0230(9) -0.0025(7) -0.0022(7) -0.0052(7)
B4 0.0177(9) 0.0211(9) 0.0233(10) -0.0044(8) -0.0018(8) -0.0027(7)
C5 0.0171(8) 0.0200(7) 0.0222(9) -0.0028(7) -0.0008(7) -0.0024(6)
C6 0.0170(8) 0.0193(7) 0.0224(9) -0.0028(7) -0.0014(7) -0.0026(6)
C7 0.0208(9) 0.0193(7) 0.0266(9) -0.0034(7) -0.0007(7) -0.0060(6)
C8 0.0199(8) 0.0241(8) 0.0235(9) -0.0077(7) -0.0025(7) -0.0053(7)
C9 0.0220(9) 0.0211(8) 0.0198(9) -0.0027(7) -0.0023(7) -0.0051(6)
C10 0.0216(9) 0.0223(8) 0.0194(8) -0.0031(7) -0.0027(7) -0.0042(7)
C11 0.0209(9) 0.0234(8) 0.0183(8) -0.0050(7) -0.0019(7) -0.0055(7)
C12 0.0303(10) 0.0221(8) 0.0194(9) -0.0047(7) -0.0037(7) -0.0063(7)
C13 0.0350(11) 0.0351(10) 0.0366(11) 0.0026(9) -0.0008(9) -0.0027(8)
C14 0.0486(13) 0.0330(11) 0.0467(13) 0.0032(10) -0.0017(11) 0.0053(9)
C15 0.0693(16) 0.0232(9) 0.0403(13) 0.0032(9) -0.0001(11) -0.0046(10)
C16 0.0278(10) 0.0318(9) 0.0392(11) -0.0157(8) -0.0030(8) -0.0079(8)
C17 0.0343(10) 0.0254(9) 0.0343(11) -0.0037(8) -0.0002(8) -0.0105(8)
C18 0.0277(10) 0.0287(9) 0.0239(9) -0.0015(7) -0.0040(7) -0.0083(7)
C19 0.0182(8) 0.0244(8) 0.0210(9) -0.0047(7) -0.0007(7) -0.0049(6)
C20 0.0544(14) 0.0312(10) 0.0340(11) 0.0006(9) 0.0042(10) -0.0152(10)
C21 0.0347(10) 0.0276(9) 0.0265(10) -0.0027(8) 0.0004(8) -0.0078(8)
C22 0.0261(9) 0.0326(9) 0.0253(10) -0.0056(8) -0.0027(7) -0.0105(8)
C23 0.0218(9) 0.0372(10) 0.0262(10) -0.0057(8) 0.0023(7) -0.0089(8)
C24 0.0262(9) 0.0309(9) 0.0224(9) -0.0080(7) 0.0001(7) -0.0046(7)
C25 0.0261(9) 0.0257(8) 0.0232(9) -0.0066(7) -0.0033(7) -0.0059(7)
C26 0.0202(8) 0.0189(7) 0.0240(9) -0.0032(7) -0.0010(7) -0.0038(6)
C27 0.0275(9) 0.0228(8) 0.0230(9) 0.0004(7) -0.0039(7) -0.0081(7)
C28 0.0250(9) 0.0221(8) 0.0265(9) -0.0013(7) -0.0023(7) -0.0060(7)
C29 0.0374(11) 0.0242(9) 0.0322(10) 0.0029(8) -0.0059(8) -0.0097(8)
C30 0.0366(11) 0.0214(8) 0.0404(12) 0.0006(8) -0.0048(9) -0.0103(8)
C31 0.0272(10) 0.0225(8) 0.0356(11) -0.0056(8) -0.0056(8) -0.0072(7)
C32 0.0226(9) 0.0222(8) 0.0266(9) -0.0034(7) -0.0025(7) -0.0038(7)
C33 0.0215(9) 0.0250(8) 0.0212(9) -0.0028(7) -0.0006(7) -0.0054(7)
C34 0.0352(11) 0.0342(10) 0.0234(10) 0.0031(8) -0.0041(8) -0.0154(8)
C35 0.0386(11) 0.0465(11) 0.0180(9) 0.0012(8) -0.0039(8) -0.0172(9)
C36 0.0215(9) 0.0196(7) 0.0216(9) -0.0013(7) -0.0006(7) -0.0040(6)
C37 0.0310(10) 0.0360(10) 0.0288(10) -0.0029(8) 0.0002(8) -0.0152(8)
C38 0.0368(11) 0.0265(9) 0.0291(10) -0.0003(8) -0.0062(8) 0.0015(8)
C39 0.0213(9) 0.0199(8) 0.0248(9) -0.0028(7) -0.0026(7) -0.0044(7)
C40 0.0423(12) 0.0300(9) 0.0445(12) 0.0105(9) -0.0187(10) -0.0114(9)
C41 0.0443(12) 0.0374(10) 0.0313(11) -0.0040(9) 0.0073(9) -0.0182(9)
C42 0.0248(9) 0.0251(8) 0.0200(9) -0.0030(7) -0.0038(7) -0.0051(7)
C43 0.0221(9) 0.0210(8) 0.0211(9) -0.0010(7) -0.0024(7) -0.0060(7)
C44 0.0243(9) 0.0271(8) 0.0268(10) -0.0019(7) -0.0060(7) -0.0096(7)
C45 0.0207(9) 0.0283(9) 0.0292(10) -0.0009(8) -0.0015(7) -0.0048(7)
C46 0.0258(9) 0.0251(8) 0.0236(9) -0.0029(7) 0.0016(7) -0.0028(7)
C47 0.0267(9) 0.0252(8) 0.0211(9) -0.0032(7) -0.0013(7) -0.0080(7)
C48 0.0218(9) 0.0224(8) 0.0187(8) -0.0019(7) -0.0007(7) -0.0070(7)
C49 0.0274(10) 0.0284(9) 0.0258(10) -0.0031(7) -0.0058(8) -0.0059(7)
C50 0.0305(10) 0.0387(10) 0.0268(10) -0.0087(8) -0.0096(8) -0.0044(8)

loop_
_atom_type_symbol
_atom_type_description
_atom_type_scat_dispersion_real
_atom_type_scat_dispersion_imag
_atom_type_scat_source
C C 0.0033 0.0016 'International Tables Vol C Tables 4.2.6.8 and 6.1.1.4'
H H 0.0000 0.0000 'International Tables Vol C Tables 4.2.6.8 and 6.1.1.4'
B B 0.0013 0.0007 'International Tables Vol C Tables 4.2.6.8 and 6.1.1.4'
N N 0.0061 0.0033 'International Tables Vol C Tables 4.2.6.8 and 6.1.1.4'
O O 0.0106 0.0060 'International Tables Vol C Tables 4.2.6.8 and 6.1.1.4'

loop_
_geom_angle_atom_site_label_1
_geom_angle_atom_site_label_2
_geom_angle_atom_site_label_3
_geom_angle
_geom_angle_site_symmetry_1
_geom_angle_site_symmetry_3
_geom_angle_publ_flag
C32 O1 C2 121.96(13) . . ?
C9 N1 C8 119.23(14) . . ?
C43 N1 C8 119.19(13) . . ?
C43 N1 C9 120.09(13) . . ?
C2 C1 H1 121.5 . . ?
C2 C1 C35 117.02(16) . . ?
C35 C1 H1 121.5 . . ?
O1 C2 C3 121.67(15) . . ?
C1 C2 O1 116.83(15) . . ?
C1 C2 C3 121.50(15) . . ?
C2 C3 B4 118.38(14) . . ?
C2 C3 C33 120.96(15) . . ?
C33 C3 B4 120.66(15) . . ?
C3 B4 C5 121.27(15) . . ?
C39 B4 C3 117.76(15) . . ?
C39 B4 C5 120.92(16) . . ?
C6 C5 B4 118.42(15) . . ?
C6 C5 C26 122.89(15) . . ?
C26 C5 B4 118.63(14) . . ?
C5 C6 C36 122.51(14) . . ?
C7 C6 C5 117.70(15) . . ?
C7 C6 C36 119.78(14) . . ?
C6 C7 H7 120.1 . . ?
C8 C7 C6 119.74(14) . . ?
C8 C7 H7 120.1 . . ?
C7 C8 N1 119.88(14) . . ?
C42 C8 N1 118.00(15) . . ?
C42 C8 C7 122.11(15) . . ?
C10 C9 N1 118.90(15) . . ?
C25 C9 N1 121.60(14) . . ?
C25 C9 C10 119.47(15) . . ?
C9 C10 C11 118.04(14) . . ?
C22 C10 C9 118.53(16) . . ?
C22 C10 C11 122.64(14) . . ?
C10 C11 C12 105.93(13) . . ?
C10 C11 C19 111.78(13) . . ?
C19 C11 C12 111.91(13) . . ?
C48 C11 C10 108.04(13) . . ?
C48 C11 C12 108.77(13) . . ?
C48 C11 C19 110.23(13) . . ?
C13 C12 C11 120.29(15) . . ?
C21 C12 C11 122.03(15) . . ?
C21 C12 C13 117.67(16) . . ?
C12 C13 H13 119.3 . . ?
C14 C13 C12 121.34(19) . . ?
C14 C13 H13 119.3 . . ?
C13 C14 H14 119.9 . . ?
C13 C14 C15 120.2(2) . . ?
C15 C14 H14 119.9 . . ?
C14 C15 H15 120.4 . . ?
C20 C15 C14 119.23(18) . . ?
C20 C15 H15 120.4 . . ?
C17 C16 H16 120.3 . . ?
C50 C16 H16 120.3 . . ?
C50 C16 C17 119.48(16) . . ?
C16 C17 H17 120.0 . . ?
C16 C17 C18 119.99(17) . . ?
C18 C17 H17 120.0 . . ?
C17 C18 H18 119.4 . . ?
C17 C18 C19 121.28(17) . . ?
C19 C18 H18 119.4 . . ?
C18 C19 C11 118.95(15) . . ?
C49 C19 C11 123.15(14) . . ?
C49 C19 C18 117.83(15) . . ?
C15 C20 H20 119.8 . . ?
C15 C20 C21 120.39(19) . . ?
C21 C20 H20 119.8 . . ?
C12 C21 C20 121.19(18) . . ?
C12 C21 H21 119.4 . . ?
C20 C21 H21 119.4 . . ?
C10 C22 H22 119.1 . . ?
C23 C22 C10 121.73(16) . . ?
C23 C22 H22 119.1 . . ?
C22 C23 H23 120.5 . . ?
C24 C23 C22 119.04(16) . . ?
C24 C23 H23 120.5 . . ?
C23 C24 H24 119.7 . . ?
C25 C24 C23 120.58(17) . . ?
C25 C24 H24 119.7 . . ?
C9 C25 H25 119.8 . . ?
C24 C25 C9 120.41(16) . . ?
C24 C25 H25 119.8 . . ?
C5 C26 C27 122.57(14) . . ?
C42 C26 C5 117.58(14) . . ?
C42 C26 C27 119.83(15) . . ?
C28 C27 C26 115.44(14) . . ?
C28 C27 C41 107.18(14) . . ?
C40 C27 C26 109.23(14) . . ?
C40 C27 C28 108.56(14) . . ?
C40 C27 C41 109.43(16) . . ?
C41 C27 C26 106.87(14) . . ?
C29 C28 C27 121.75(16) . . ?
C29 C28 C39 117.32(16) . . ?
C39 C28 C27 120.91(14) . . ?
C28 C29 H29 119.7 . . ?
C28 C29 C30 120.54(17) . . ?
C30 C29 H29 119.7 . . ?
C29 C30 H30 118.8 . . ?
C31 C30 C29 122.46(16) . . ?
C31 C30 H30 118.8 . . ?
C30 C31 H31 121.4 . . ?
C30 C31 C32 117.19(16) . . ?
C32 C31 H31 121.4 . . ?
O1 C32 C31 116.48(15) . . ?
O1 C32 C39 122.04(14) . . ?
C31 C32 C39 121.48(16) . . ?
C3 C33 C36 120.80(15) . . ?
C34 C33 C3 117.77(15) . . ?
C34 C33 C36 121.42(14) . . ?
C33 C34 H34 120.1 . . ?
C33 C34 C35 119.81(16) . . ?
C35 C34 H34 120.1 . . ?
C1 C35 C34 122.89(17) . . ?
C1 C35 H35 118.6 . . ?
C34 C35 H35 118.6 . . ?
C33 C36 C6 116.07(13) . . ?
C33 C36 C37 107.13(14) . . ?
C37 C36 C6 108.98(13) . . ?
C38 C36 C6 107.16(14) . . ?
C38 C36 C33 108.20(14) . . ?
C38 C36 C37 109.17(14) . . ?
C36 C37 H37A 109.5 . . ?
C36 C37 H37B 109.5 . . ?
C36 C37 H37C 109.5 . . ?
H37A C37 H37B 109.5 . . ?
H37A C37 H37C 109.5 . . ?
H37B C37 H37C 109.5 . . ?
C36 C38 H38A 109.5 . . ?
C36 C38 H38B 109.5 . . ?
C36 C38 H38C 109.5 . . ?
H38A C38 H38B 109.5 . . ?
H38A C38 H38C 109.5 . . ?
H38B C38 H38C 109.5 . . ?
C28 C39 B4 120.78(15) . . ?
C32 C39 B4 118.18(15) . . ?
C32 C39 C28 121.01(15) . . ?
C27 C40 H40A 109.5 . . ?
C27 C40 H40B 109.5 . . ?
C27 C40 H40C 109.5 . . ?
H40A C40 H40B 109.5 . . ?
H40A C40 H40C 109.5 . . ?
H40B C40 H40C 109.5 . . ?
C27 C41 H41A 109.5 . . ?
C27 C41 H41B 109.5 . . ?
C27 C41 H41C 109.5 . . ?
H41A C41 H41B 109.5 . . ?
H41A C41 H41C 109.5 . . ?
H41B C41 H41C 109.5 . . ?
C8 C42 C26 119.91(15) . . ?
C8 C42 H42 120.0 . . ?
C26 C42 H42 120.0 . . ?
N1 C43 C48 119.27(15) . . ?
C44 C43 N1 121.17(15) . . ?
C44 C43 C48 119.55(16) . . ?
C43 C44 H44 119.8 . . ?
C45 C44 C43 120.42(16) . . ?
C45 C44 H44 119.8 . . ?
C44 C45 H45 119.8 . . ?
C46 C45 C44 120.46(16) . . ?
C46 C45 H45 119.8 . . ?
C45 C46 H46 120.5 . . ?
C45 C46 C47 118.90(16) . . ?
C47 C46 H46 120.5 . . ?
C46 C47 H47 119.0 . . ?
C46 C47 C48 121.95(16) . . ?
C48 C47 H47 119.0 . . ?
C43 C48 C11 118.33(14) . . ?
C47 C48 C11 122.65(15) . . ?
C47 C48 C43 118.55(15) . . ?
C19 C49 H49 119.5 . . ?
C19 C49 C50 121.10(16) . . ?
C50 C49 H49 119.5 . . ?
C16 C50 C49 120.33(17) . . ?
C16 C50 H50 119.8 . . ?
C49 C50 H50 119.8 . . ?

loop_
_geom_bond_atom_site_label_1
_geom_bond_atom_site_label_2
_geom_bond_distance
_geom_bond_site_symmetry_2
_geom_bond_publ_flag
O1 C2 1.3850(19) . ?
O1 C32 1.385(2) . ?
N1 C8 1.441(2) . ?
N1 C9 1.408(2) . ?
N1 C43 1.401(2) . ?
C1 H1 0.9500 . ?
C1 C2 1.382(2) . ?
C1 C35 1.382(3) . ?
C2 C3 1.395(2) . ?
C3 B4 1.495(3) . ?
C3 C33 1.404(2) . ?
B4 C5 1.502(2) . ?
B4 C39 1.495(2) . ?
C5 C6 1.408(2) . ?
C5 C26 1.408(2) . ?
C6 C7 1.394(2) . ?
C6 C36 1.549(2) . ?
C7 H7 0.9500 . ?
C7 C8 1.390(2) . ?
C8 C42 1.386(2) . ?
C9 C10 1.404(2) . ?
C9 C25 1.395(2) . ?
C10 C11 1.530(2) . ?
C10 C22 1.392(2) . ?
C11 C12 1.559(2) . ?
C11 C19 1.537(2) . ?
C11 C48 1.523(2) . ?
C12 C13 1.390(3) . ?
C12 C21 1.387(2) . ?
C13 H13 0.9500 . ?
C13 C14 1.384(3) . ?
C14 H14 0.9500 . ?
C14 C15 1.386(3) . ?
C15 H15 0.9500 . ?
C15 C20 1.375(3) . ?
C16 H16 0.9500 . ?
C16 C17 1.385(3) . ?
C16 C50 1.375(3) . ?
C17 H17 0.9500 . ?
C17 C18 1.385(2) . ?
C18 H18 0.9500 . ?
C18 C19 1.395(2) . ?
C19 C49 1.382(2) . ?
C20 H20 0.9500 . ?
C20 C21 1.390(3) . ?
C21 H21 0.9500 . ?
C22 H22 0.9500 . ?
C22 C23 1.383(3) . ?
C23 H23 0.9500 . ?
C23 C24 1.382(2) . ?
C24 H24 0.9500 . ?
C24 C25 1.382(2) . ?
C25 H25 0.9500 . ?
C26 C27 1.550(2) . ?
C26 C42 1.395(2) . ?
C27 C28 1.543(2) . ?
C27 C40 1.537(2) . ?
C27 C41 1.549(3) . ?
C28 C29 1.392(2) . ?
C28 C39 1.406(2) . ?
C29 H29 0.9500 . ?
C29 C30 1.391(3) . ?
C30 H30 0.9500 . ?
C30 C31 1.382(3) . ?
C31 H31 0.9500 . ?
C31 C32 1.386(2) . ?
C32 C39 1.392(2) . ?
C33 C34 1.390(2) . ?
C33 C36 1.542(2) . ?
C34 H34 0.9500 . ?
C34 C35 1.397(3) . ?
C35 H35 0.9500 . ?
C36 C37 1.542(2) . ?
C36 C38 1.536(2) . ?
C37 H37A 0.9800 . ?
C37 H37B 0.9800 . ?
C37 H37C 0.9800 . ?
C38 H38A 0.9800 . ?
C38 H38B 0.9800 . ?
C38 H38C 0.9800 . ?
C40 H40A 0.9800 . ?
C40 H40B 0.9800 . ?
C40 H40C 0.9800 . ?
C41 H41A 0.9800 . ?
C41 H41B 0.9800 . ?
C41 H41C 0.9800 . ?
C42 H42 0.9500 . ?
C43 C44 1.397(2) . ?
C43 C48 1.402(2) . ?
C44 H44 0.9500 . ?
C44 C45 1.385(2) . ?
C45 H45 0.9500 . ?
C45 C46 1.384(2) . ?
C46 H46 0.9500 . ?
C46 C47 1.385(2) . ?
C47 H47 0.9500 . ?
C47 C48 1.390(2) . ?
C49 H49 0.9500 . ?
C49 C50 1.393(2) . ?
C50 H50 0.9500 . ?

loop_
_geom_torsion_atom_site_label_1
_geom_torsion_atom_site_label_2
_geom_torsion_atom_site_label_3
_geom_torsion_atom_site_label_4
_geom_torsion
_geom_torsion_site_symmetry_1
_geom_torsion_site_symmetry_2
_geom_torsion_site_symmetry_3
_geom_torsion_site_symmetry_4
_geom_torsion_publ_flag
O1 C2 C3 B4 -1.0(2) . . . . ?
O1 C2 C3 C33 178.99(15) . . . . ?
O1 C32 C39 B4 0.7(2) . . . . ?
O1 C32 C39 C28 178.54(15) . . . . ?
N1 C8 C42 C26 178.21(15) . . . . ?
N1 C9 C10 C11 -13.3(2) . . . . ?
N1 C9 C10 C22 176.65(14) . . . . ?
N1 C9 C25 C24 -179.37(15) . . . . ?
N1 C43 C44 C45 178.55(15) . . . . ?
N1 C43 C48 C11 10.8(2) . . . . ?
N1 C43 C48 C47 -176.80(14) . . . . ?
C1 C2 C3 B4 179.78(16) . . . . ?
C1 C2 C3 C33 -0.2(3) . . . . ?
C2 O1 C32 C31 178.08(15) . . . . ?
C2 O1 C32 C39 -1.0(2) . . . . ?
C2 C1 C35 C34 -1.5(3) . . . . ?
C2 C3 B4 C5 -176.86(16) . . . . ?
C2 C3 B4 C39 0.7(2) . . . . ?
C2 C3 C33 C34 -1.6(3) . . . . ?
C2 C3 C33 C36 178.62(15) . . . . ?
C3 B4 C5 C6 -0.1(2) . . . . ?
C3 B4 C5 C26 177.16(15) . . . . ?
C3 B4 C39 C28 -178.43(16) . . . . ?
C3 B4 C39 C32 -0.6(2) . . . . ?
C3 C33 C34 C35 1.9(3) . . . . ?
C3 C33 C36 C6 -2.9(2) . . . . ?
C3 C33 C36 C37 -124.90(17) . . . . ?
C3 C33 C36 C38 117.51(17) . . . . ?
B4 C3 C33 C34 178.38(16) . . . . ?
B4 C3 C33 C36 -1.4(2) . . . . ?
B4 C5 C6 C7 176.93(15) . . . . ?
B4 C5 C6 C36 -4.5(2) . . . . ?
B4 C5 C26 C27 6.1(2) . . . . ?
B4 C5 C26 C42 -175.36(15) . . . . ?
C5 B4 C39 C28 -0.8(3) . . . . ?
C5 B4 C39 C32 177.03(16) . . . . ?
C5 C6 C7 C8 -2.1(2) . . . . ?
C5 C6 C36 C33 6.0(2) . . . . ?
C5 C6 C36 C37 127.02(16) . . . . ?
C5 C6 C36 C38 -114.97(17) . . . . ?
C5 C26 C27 C28 -10.2(2) . . . . ?
C5 C26 C27 C40 -132.87(17) . . . . ?
C5 C26 C27 C41 108.84(18) . . . . ?
C5 C26 C42 C8 -1.0(2) . . . . ?
C6 C5 C26 C27 -176.67(15) . . . . ?
C6 C5 C26 C42 1.8(2) . . . . ?
C6 C7 C8 N1 -176.57(15) . . . . ?
C6 C7 C8 C42 3.0(3) . . . . ?
C7 C6 C36 C33 -175.42(15) . . . . ?
C7 C6 C36 C37 -54.4(2) . . . . ?
C7 C6 C36 C38 63.58(19) . . . . ?
C7 C8 C42 C26 -1.4(3) . . . . ?
C8 N1 C9 C10 173.91(14) . . . . ?
C8 N1 C9 C25 -4.2(2) . . . . ?
C8 N1 C43 C44 6.1(2) . . . . ?
C8 N1 C43 C48 -172.51(14) . . . . ?
C9 N1 C8 C7 72.1(2) . . . . ?
C9 N1 C8 C42 -107.51(18) . . . . ?
C9 N1 C43 C44 -159.86(15) . . . . ?
C9 N1 C43 C48 21.5(2) . . . . ?
C9 C10 C11 C12 -75.62(17) . . . . ?
C9 C10 C11 C19 162.25(14) . . . . ?
C9 C10 C11 C48 40.80(19) . . . . ?
C9 C10 C22 C23 3.7(3) . . . . ?
C10 C9 C25 C24 2.6(2) . . . . ?
C10 C11 C12 C13 -48.2(2) . . . . ?
C10 C11 C12 C21 130.26(17) . . . . ?
C10 C11 C19 C18 -58.8(2) . . . . ?
C10 C11 C19 C49 124.13(17) . . . . ?
C10 C11 C48 C43 -39.56(18) . . . . ?
C10 C11 C48 C47 148.38(15) . . . . ?
C10 C22 C23 C24 0.7(3) . . . . ?
C11 C10 C22 C23 -165.91(16) . . . . ?
C11 C12 C13 C14 179.56(18) . . . . ?
C11 C12 C21 C20 -178.71(17) . . . . ?
C11 C19 C49 C50 177.65(16) . . . . ?
C12 C11 C19 C18 -177.46(15) . . . . ?
C12 C11 C19 C49 5.5(2) . . . . ?
C12 C11 C48 C43 75.00(18) . . . . ?
C12 C11 C48 C47 -97.06(17) . . . . ?
C12 C13 C14 C15 -0.9(3) . . . . ?
C13 C12 C21 C20 -0.2(3) . . . . ?
C13 C14 C15 C20 0.0(3) . . . . ?
C14 C15 C20 C21 0.8(3) . . . . ?
C15 C20 C21 C12 -0.7(3) . . . . ?
C16 C17 C18 C19 0.0(3) . . . . ?
C17 C16 C50 C49 -0.5(3) . . . . ?
C17 C18 C19 C11 -177.76(16) . . . . ?
C17 C18 C19 C49 -0.5(3) . . . . ?
C18 C19 C49 C50 0.6(3) . . . . ?
C19 C11 C12 C13 73.8(2) . . . . ?
C19 C11 C12 C21 -107.68(18) . . . . ?
C19 C11 C48 C43 -161.96(14) . . . . ?
C19 C11 C48 C47 26.0(2) . . . . ?
C19 C49 C50 C16 0.0(3) . . . . ?
C21 C12 C13 C14 1.0(3) . . . . ?
C22 C10 C11 C12 94.00(18) . . . . ?
C22 C10 C11 C19 -28.1(2) . . . . ?
C22 C10 C11 C48 -149.59(15) . . . . ?
C22 C23 C24 C25 -3.5(3) . . . . ?
C23 C24 C25 C9 1.9(3) . . . . ?
C25 C9 C10 C11 164.83(14) . . . . ?
C25 C9 C10 C22 -5.2(2) . . . . ?
C26 C5 C6 C7 -0.3(2) . . . . ?
C26 C5 C6 C36 178.33(15) . . . . ?
C26 C27 C28 C29 -172.63(16) . . . . ?
C26 C27 C28 C39 8.9(2) . . . . ?
C27 C26 C42 C8 177.55(15) . . . . ?
C27 C28 C29 C30 -178.02(17) . . . . ?
C27 C28 C39 B4 -3.8(2) . . . . ?
C27 C28 C39 C32 178.42(16) . . . . ?
C28 C29 C30 C31 -0.4(3) . . . . ?
C29 C28 C39 B4 177.67(16) . . . . ?
C29 C28 C39 C32 -0.1(3) . . . . ?
C29 C30 C31 C32 -0.2(3) . . . . ?
C30 C31 C32 O1 -178.41(16) . . . . ?
C30 C31 C32 C39 0.6(3) . . . . ?
C31 C32 C39 B4 -178.32(16) . . . . ?
C31 C32 C39 C28 -0.4(3) . . . . ?
C32 O1 C2 C1 -179.62(15) . . . . ?
C32 O1 C2 C3 1.1(2) . . . . ?
C33 C3 B4 C5 3.1(2) . . . . ?
C33 C3 B4 C39 -179.28(16) . . . . ?
C33 C34 C35 C1 -0.3(3) . . . . ?
C34 C33 C36 C6 177.32(15) . . . . ?
C34 C33 C36 C37 55.3(2) . . . . ?
C34 C33 C36 C38 -62.2(2) . . . . ?
C35 C1 C2 O1 -177.50(16) . . . . ?
C35 C1 C2 C3 1.7(3) . . . . ?
C36 C6 C7 C8 179.24(15) . . . . ?
C36 C33 C34 C35 -178.38(17) . . . . ?
C39 B4 C5 C6 -177.64(15) . . . . ?
C39 B4 C5 C26 -0.3(2) . . . . ?
C39 C28 C29 C30 0.5(3) . . . . ?
C40 C27 C28 C29 -49.6(2) . . . . ?
C40 C27 C28 C39 131.85(17) . . . . ?
C41 C27 C28 C29 68.5(2) . . . . ?
C41 C27 C28 C39 -110.05(18) . . . . ?
C42 C26 C27 C28 171.30(15) . . . . ?
C42 C26 C27 C40 48.7(2) . . . . ?
C42 C26 C27 C41 -69.6(2) . . . . ?
C43 N1 C8 C7 -94.01(19) . . . . ?
C43 N1 C8 C42 86.38(19) . . . . ?
C43 N1 C9 C10 -20.1(2) . . . . ?
C43 N1 C9 C25 161.80(15) . . . . ?
C43 C44 C45 C46 -0.9(2) . . . . ?
C44 C43 C48 C11 -167.85(14) . . . . ?
C44 C43 C48 C47 4.5(2) . . . . ?
C44 C45 C46 C47 2.9(2) . . . . ?
C45 C46 C47 C48 -1.0(2) . . . . ?
C46 C47 C48 C11 169.39(15) . . . . ?
C46 C47 C48 C43 -2.7(2) . . . . ?
C48 C11 C12 C13 -164.14(16) . . . . ?
C48 C11 C12 C21 14.3(2) . . . . ?
C48 C11 C19 C18 61.4(2) . . . . ?
C48 C11 C19 C49 -115.70(17) . . . . ?
C48 C43 C44 C45 -2.8(2) . . . . ?
C50 C16 C17 C18 0.5(3) . . . . ?
